data_1526105
loop_
_publ_author_name
'Goebbels, D.'
'Meyer, G.'

_publ_section_title
;
 Aufbau und Abbau von (N H4) (B F4) und (H3 N)-(B F3)
;
_journal_name_full 'Zeitschrift fuer Anorganische und Allgemeine Chemie'
_journal_page_first 1799
_journal_page_last 1805
_journal_volume 628
_journal_year 2002
_chemical_formula_sum 'B F4 H4 N'
_chemical_name_systematic '(N H4) (B F4)'
_space_group_IT_number 62
_symmetry_space_group_name_Hall '-P 2ac 2n'
_symmetry_space_group_name_H-M 'P n m a'
_cell_angle_alpha 90
_cell_angle_beta 90
_cell_angle_gamma 90
_cell_formula_units_Z 4
_cell_length_a 9.0973
_cell_length_b 5.6977
_cell_length_c 7.2947
_cell_volume 378.111
_citation_journal_id_ASTM ZAACAB
_cod_data_source_file Goebbels_ZAACAB_2002_1784.cif
_cod_data_source_block H4B1F4N1
_cod_original_cell_volume 378.1112
_cod_original_formula_sum 'H4 B1 F4 N1'
_cod_database_code 1526105

loop_
_symmetry_equiv_pos_as_xyz
x,y,z
-x+1/2,-y,z+1/2
x+1/2,-y+1/2,-z+1/2
-x,y+1/2,-z
-x,-y,-z
x-1/2,y,-z-1/2
-x-1/2,y-1/2,z-1/2
x,-y-1/2,z

loop_
_atom_site_label
_atom_site_type_symbol
_atom_site_fract_x
_atom_site_fract_y
_atom_site_fract_z
_atom_site_occupancy
_atom_site_U_iso_or_equiv
F1 F-1 0.0753 0.25 0.6111 1 0.0
B1 B+3 0.9395 0.25 0.6927 1 0.0
H1 H+1 0.227 0.25 0.382 1 0.0
F3 F-1 0.9251 0.0509 0.8034 1 0.0
H2 H+1 0.309 0.25 0.206 1 0.0
N1 N-3 0.3139 0.25 0.3354 1 0.0
H3 H+1 0.342 0.151 0.376 1 0.0
F2 F-1 0.8268 0.25 0.5649 1 0.0
